data_1503075
loop_
_publ_author_name
'Nishimoto, Yoshihiro'
'Ueda, Hiroki'
'Inamoto, Yoshihiro'
'Yasuda, Makoto'
'Baba, Akio'

_publ_section_title
;
 Regioselective carboindation of simple alkenes with indium tribromide and
 ketene silyl acetals.
;
_journal_issue 15
_journal_name_full 'Organic letters'
_journal_page_first 3390
_journal_page_last 3393
_journal_paper_doi 10.1021/ol1012108
_journal_volume 12
_journal_year 2010
_chemical_formula_moiety 'C22 H38 Br4 In2 O4 '
_chemical_formula_sum 'C22 H38 Br4 In2 O4'
_chemical_formula_weight 915.80
_space_group_IT_number 14
_symmetry_cell_setting monoclinic
_symmetry_Int_Tables_number 14
_symmetry_space_group_name_Hall '-P 2yn'
_symmetry_space_group_name_H-M 'P 1 21/n 1'
_cell_angle_alpha 90.0000
_cell_angle_beta 110.248(2)
_cell_angle_gamma 90.0000
_cell_formula_units_Z 2
_cell_length_a 8.9488(5)
_cell_length_b 17.4208(8)
_cell_length_c 10.2343(6)
_cell_measurement_reflns_used 9012
_cell_measurement_temperature 123.1
_cell_measurement_theta_max 30.5
_cell_measurement_theta_min 3.2
_cell_volume 1496.88(14)
_computing_cell_refinement PROCESS-AUTO
_computing_data_collection PROCESS-AUTO
_computing_data_reduction CrystalStructure
_computing_publication_material 'CrystalStructure 3.8'
_computing_structure_refinement CRYSTALS
_computing_structure_solution SIR92
_diffrn_ambient_temperature 123.1
_diffrn_detector_area_resol_mean 10.00
_diffrn_measured_fraction_theta_full 0.996
_diffrn_measured_fraction_theta_max 0.996
_diffrn_measurement_device_type 'Rigaku RAXIS-RAPID'
_diffrn_measurement_method \w
_diffrn_radiation_type 'Mo K\a'
_diffrn_radiation_wavelength 0.71075
_diffrn_reflns_av_R_equivalents 0.067
_diffrn_reflns_limit_h_max 12
_diffrn_reflns_limit_h_min -12
_diffrn_reflns_limit_k_max 24
_diffrn_reflns_limit_k_min -24
_diffrn_reflns_limit_l_max 14
_diffrn_reflns_limit_l_min -14
_diffrn_reflns_number 7880
_diffrn_reflns_theta_full 30.47
_diffrn_reflns_theta_max 30.47
_exptl_absorpt_coefficient_mu 6.918
_exptl_absorpt_correction_type none
_exptl_crystal_colour colorless
_exptl_crystal_density_diffrn 2.032
_exptl_crystal_density_method 'not measured'
_exptl_crystal_description prism
_exptl_crystal_F_000 880.00
_exptl_crystal_size_max 0.20
_exptl_crystal_size_mid 0.20
_exptl_crystal_size_min 0.20
_refine_diff_density_max 1.28
_refine_diff_density_min -1.74
_refine_ls_extinction_method none
_refine_ls_goodness_of_fit_ref 1.146
_refine_ls_hydrogen_treatment refall
_refine_ls_number_parameters 164
_refine_ls_number_reflns 2538
_refine_ls_R_factor_gt 0.0581
_refine_ls_shift/su_max 0.0000
_refine_ls_structure_factor_coef F
_refine_ls_weighting_details 'w = 1/[0.0010Fo^2^ + 3.0000\s(Fo^2^) + 0.5000]'
_refine_ls_weighting_scheme calc
_refine_ls_wR_factor_ref 0.0687
_reflns_number_gt 2520
_reflns_number_total 4544
_reflns_threshold_expression F^2^>2.0\s(F^2^)
_cod_data_source_file ol1012108_si_002.cif
_cod_data_source_block '_3ra'
_cod_original_formula_sum 'C22 H38 Br4 In2 O4 '
_cod_database_code 1503075

loop_
_symmetry_equiv_pos_site_id
_symmetry_equiv_pos_as_xyz
1 +X,+Y,+Z
2 1/2-X,1/2+Y,1/2-Z
3 -X,-Y,-Z
4 1/2+X,1/2-Y,1/2+Z

loop_
_atom_site_label
_atom_site_type_symbol
_atom_site_fract_x
_atom_site_fract_y
_atom_site_fract_z
_atom_site_U_iso_or_equiv
_atom_site_adp_type
_atom_site_occupancy
_atom_site_symmetry_multiplicity
_atom_site_calc_flag
_atom_site_refinement_flags
In(1) In 0.40156(7) 0.97774(3) 0.29432(6) 0.02206(16) Uani 1.00 1 d .
Br(2) Br 0.29017(9) 1.02314(5) 0.48607(9) 0.0273(2) Uani 1.00 1 d .
Br(3) Br 0.46202(11) 1.09342(5) 0.17886(10) 0.0360(2) Uani 1.00 1 d .
O(4) O 0.1352(6) 0.9803(3) 0.1487(5) 0.0270(16) Uani 1.00 1 d .
O(5) O -0.0797(7) 0.9424(3) 0.1921(6) 0.0368(19) Uani 1.00 1 d .
C(1) C -0.1278(11) 1.0218(5) 0.1953(10) 0.043(3) Uani 1.00 1 d .
C(7) C 0.0535(9) 0.9278(4) 0.1701(8) 0.025(2) Uani 1.00 1 d .
C(8) C 0.2655(9) 0.7415(4) 0.1152(8) 0.027(2) Uani 1.00 1 d .
C(9) C 0.0931(8) 0.8434(4) 0.1794(8) 0.024(2) Uani 1.00 1 d .
C(10) C 0.1095(10) 0.8148(5) 0.3260(9) 0.033(2) Uani 1.00 1 d .
C(11) C 0.4047(8) 0.8563(4) 0.2532(8) 0.0211(19) Uani 1.00 1 d .
C(12) C 0.5633(10) 0.7525(4) 0.1846(9) 0.031(2) Uani 1.00 1 d .
C(13) C 0.2469(9) 0.8281(4) 0.1433(8) 0.024(2) Uani 1.00 1 d .
C(14) C 0.5507(9) 0.8375(4) 0.2129(9) 0.028(2) Uani 1.00 1 d .
C(15) C 0.4113(10) 0.7258(4) 0.0744(9) 0.030(2) Uani 1.00 1 d .
C(16) C -0.0511(10) 0.8039(5) 0.0702(10) 0.042(2) Uani 1.00 1 d .
H(1) H -0.0848 1.0409 0.2878 0.053 Uiso 1.00 1 c R
H(2) H -0.2406 1.0254 0.1635 0.053 Uiso 1.00 1 c R
H(3) H -0.0882 1.0514 0.1363 0.053 Uiso 1.00 1 c R
H(4) H 0.2761 0.7133 0.1974 0.030 Uiso 1.00 1 c R
H(5) H 0.1725 0.7250 0.0422 0.030 Uiso 1.00 1 c R
H(6) H 0.2170 0.8203 0.3858 0.043 Uiso 1.00 1 c R
H(7) H 0.0792 0.7623 0.3223 0.043 Uiso 1.00 1 c R
H(8) H 0.0425 0.8446 0.3608 0.043 Uiso 1.00 1 c R
H(9) H 0.4170 0.8299 0.3375 0.025 Uiso 1.00 1 c R
H(10) H 0.6511 0.7436 0.1546 0.041 Uiso 1.00 1 c R
H(11) H 0.5780 0.7247 0.2680 0.041 Uiso 1.00 1 c R
H(12) H 0.2350 0.8549 0.0595 0.030 Uiso 1.00 1 c R
H(13) H 0.5425 0.8652 0.1308 0.034 Uiso 1.00 1 c R
H(14) H 0.6442 0.8529 0.2863 0.034 Uiso 1.00 1 c R
H(15) H 0.4186 0.6723 0.0594 0.039 Uiso 1.00 1 c R
H(16) H 0.3990 0.7528 -0.0094 0.039 Uiso 1.00 1 c R
H(17) H -0.1253 0.7897 0.1136 0.050 Uiso 1.00 1 c R
H(18) H -0.0161 0.7592 0.0359 0.050 Uiso 1.00 1 c R
H(19) H -0.1007 0.8379 -0.0048 0.050 Uiso 1.00 1 c R

loop_
_atom_site_aniso_label
_atom_site_aniso_U_11
_atom_site_aniso_U_22
_atom_site_aniso_U_33
_atom_site_aniso_U_12
_atom_site_aniso_U_13
_atom_site_aniso_U_23
In(1) 0.0230(3) 0.0197(3) 0.0229(3) 0.0004(2) 0.0072(2) -0.0008(2)
Br(2) 0.0223(4) 0.0333(4) 0.0251(4) 0.0027(3) 0.0066(3) -0.0060(3)
Br(3) 0.0356(5) 0.0286(5) 0.0477(6) 0.0040(3) 0.0196(4) 0.0122(3)
O(4) 0.028(3) 0.029(3) 0.022(3) -0.000(2) 0.007(2) 0.001(2)
O(5) 0.034(3) 0.035(3) 0.049(4) 0.010(2) 0.025(2) 0.008(2)
C(1) 0.035(5) 0.059(6) 0.038(6) 0.023(4) 0.017(4) 0.013(4)
C(7) 0.018(3) 0.038(5) 0.017(4) 0.005(3) 0.004(2) 0.000(3)
C(8) 0.028(4) 0.020(4) 0.027(4) -0.003(3) 0.003(3) -0.007(3)
C(9) 0.021(4) 0.026(4) 0.023(4) -0.005(3) 0.007(3) -0.001(3)
C(10) 0.040(5) 0.034(5) 0.034(5) 0.002(4) 0.022(4) 0.004(3)
C(11) 0.021(3) 0.016(3) 0.025(4) -0.002(2) 0.006(2) 0.002(3)
C(12) 0.031(4) 0.026(4) 0.045(5) 0.001(3) 0.023(3) -0.005(3)
C(13) 0.026(4) 0.026(4) 0.022(4) -0.003(3) 0.010(3) -0.004(3)
C(14) 0.023(4) 0.023(4) 0.040(5) 0.002(3) 0.014(3) -0.000(3)
C(15) 0.034(4) 0.023(4) 0.041(5) -0.001(3) 0.021(3) -0.008(3)
C(16) 0.032(5) 0.048(6) 0.046(6) -0.008(4) 0.012(4) -0.015(4)

loop_
_atom_type_symbol
_atom_type_description
_atom_type_scat_dispersion_real
_atom_type_scat_dispersion_imag
_atom_type_scat_source
C C 0.003 0.002
;
International Tables for Crystallography
(1992, Vol. C, Tables 4.2.6.8 and 6.1.1.4)
;
H H 0.000 0.000
;
International Tables for Crystallography
(1992, Vol. C, Table 6.1.1.4)
;
Br Br -0.290 2.459
;
International Tables for Crystallography
(1992, Vol. C, Tables 4.2.6.8 and 6.1.1.4)
;
In In -0.728 1.310
;
International Tables for Crystallography
(1992, Vol. C, Tables 4.2.6.8 and 6.1.1.4)
;
O O 0.011 0.006
;
International Tables for Crystallography
(1992, Vol. C, Tables 4.2.6.8 and 6.1.1.4)
;

loop_
_geom_angle_atom_site_label_1
_geom_angle_atom_site_label_2
_geom_angle_atom_site_label_3
_geom_angle
_geom_angle_publ_flag
_geom_angle_site_symmetry_1
_geom_angle_site_symmetry_3
Br(2) In(1) Br(2) 85.82(2) yes . 3_676
Br(2) In(1) Br(3) 108.28(3) yes . .
Br(2) In(1) O(4) 84.43(16) yes . .
Br(2) In(1) C(11) 118.5(2) yes . .
Br(2) In(1) Br(3) 93.88(3) yes 3_676 .
Br(2) In(1) O(4) 169.99(17) yes 3_676 .
Br(2) In(1) C(11) 94.19(17) yes 3_676 .
Br(3) In(1) O(4) 91.33(14) yes . .
Br(3) In(1) C(11) 132.9(2) yes . .
O(4) In(1) C(11) 88.5(2) yes . .
In(1) Br(2) In(1) 94.18(3) yes . 3_676
In(1) O(4) C(7) 114.1(4) yes . .
C(1) O(5) C(7) 118.8(7) yes . .
O(4) C(7) O(5) 121.0(7) yes . .
O(4) C(7) C(9) 126.3(8) yes . .
O(5) C(7) C(9) 112.7(7) yes . .
C(13) C(8) C(15) 112.4(6) yes . .
C(7) C(9) C(10) 108.6(7) yes . .
C(7) C(9) C(13) 110.9(6) yes . .
C(7) C(9) C(16) 105.6(6) yes . .
C(10) C(9) C(13) 112.4(6) yes . .
C(10) C(9) C(16) 109.5(7) yes . .
C(13) C(9) C(16) 109.6(7) yes . .
In(1) C(11) C(13) 112.5(4) yes . .
In(1) C(11) C(14) 109.4(4) yes . .
C(13) C(11) C(14) 112.6(6) yes . .
C(14) C(12) C(15) 109.6(6) yes . .
C(8) C(13) C(9) 111.6(6) yes . .
C(8) C(13) C(11) 108.2(5) yes . .
C(9) C(13) C(11) 115.4(6) yes . .
C(11) C(14) C(12) 112.7(7) yes . .
C(8) C(15) C(12) 112.0(7) yes . .
O(5) C(1) H(1) 109.5 no . .
O(5) C(1) H(2) 110.0 no . .
O(5) C(1) H(3) 108.9 no . .
H(1) C(1) H(2) 109.5 no . .
H(1) C(1) H(3) 109.5 no . .
H(2) C(1) H(3) 109.5 no . .
C(13) C(8) H(4) 108.7 no . .
C(13) C(8) H(5) 108.5 no . .
C(15) C(8) H(4) 108.5 no . .
C(15) C(8) H(5) 109.3 no . .
H(4) C(8) H(5) 109.5 no . .
C(9) C(10) H(6) 109.2 no . .
C(9) C(10) H(7) 110.0 no . .
C(9) C(10) H(8) 109.2 no . .
H(6) C(10) H(7) 109.5 no . .
H(6) C(10) H(8) 109.5 no . .
H(7) C(10) H(8) 109.5 no . .
In(1) C(11) H(9) 107.6 no . .
C(13) C(11) H(9) 107.2 no . .
C(14) C(11) H(9) 107.4 no . .
C(14) C(12) H(10) 110.2 no . .
C(14) C(12) H(11) 108.8 no . .
C(15) C(12) H(10) 109.8 no . .
C(15) C(12) H(11) 108.8 no . .
H(10) C(12) H(11) 109.5 no . .
C(8) C(13) H(12) 107.2 no . .
C(9) C(13) H(12) 107.3 no . .
C(11) C(13) H(12) 106.8 no . .
C(11) C(14) H(13) 108.4 no . .
C(11) C(14) H(14) 108.9 no . .
C(12) C(14) H(13) 108.4 no . .
C(12) C(14) H(14) 108.9 no . .
H(13) C(14) H(14) 109.5 no . .
C(8) C(15) H(15) 109.5 no . .
C(8) C(15) H(16) 108.4 no . .
C(12) C(15) H(15) 109.2 no . .
C(12) C(15) H(16) 108.3 no . .
H(15) C(15) H(16) 109.5 no . .
C(9) C(16) H(17) 108.8 no . .
C(9) C(16) H(18) 109.4 no . .
C(9) C(16) H(19) 110.2 no . .
H(17) C(16) H(18) 109.5 no . .
H(17) C(16) H(19) 109.5 no . .
H(18) C(16) H(19) 109.5 no . .

loop_
_geom_bond_atom_site_label_1
_geom_bond_atom_site_label_2
_geom_bond_distance
_geom_bond_publ_flag
_geom_bond_site_symmetry_2
In(1) Br(2) 2.6123(12) yes .
In(1) Br(2) 2.8931(8) yes 3_676
In(1) Br(3) 2.4885(11) yes .
In(1) O(4) 2.334(5) yes .
In(1) C(11) 2.159(7) yes .
O(4) C(7) 1.236(10) yes .
O(5) C(1) 1.453(11) yes .
O(5) C(7) 1.312(11) yes .
C(7) C(9) 1.509(11) yes .
C(8) C(13) 1.556(11) yes .
C(8) C(15) 1.526(14) yes .
C(9) C(10) 1.539(12) yes .
C(9) C(13) 1.566(12) yes .
C(9) C(16) 1.546(10) yes .
C(11) C(13) 1.550(9) yes .
C(11) C(14) 1.535(13) yes .
C(12) C(14) 1.519(11) yes .
C(12) C(15) 1.510(10) yes .
C(1) H(1) 0.950 no .
C(1) H(2) 0.950 no .
C(1) H(3) 0.950 no .
C(8) H(4) 0.950 no .
C(8) H(5) 0.950 no .
C(10) H(6) 0.950 no .
C(10) H(7) 0.950 no .
C(10) H(8) 0.950 no .
C(11) H(9) 0.950 no .
C(12) H(10) 0.950 no .
C(12) H(11) 0.950 no .
C(13) H(12) 0.950 no .
C(14) H(13) 0.950 no .
C(14) H(14) 0.950 no .
C(15) H(15) 0.950 no .
C(15) H(16) 0.950 no .
C(16) H(17) 0.950 no .
C(16) H(18) 0.950 no .
C(16) H(19) 0.950 no .

loop_
_geom_contact_atom_site_label_1
_geom_contact_atom_site_label_2
_geom_contact_distance
_geom_contact_site_symmetry_2
O(4) O(4) 3.239(7) 3_575
O(4) C(1) 3.498(13) 3_575
O(4) C(7) 3.499(9) 3_575
C(1) O(4) 3.498(13) 3_575
C(7) O(4) 3.499(9) 3_575
Br(2) H(1) 3.594 3_576
Br(2) H(5) 3.554 2_555
Br(2) H(15) 3.140 2_555
Br(3) H(2) 2.966 1_655
Br(3) H(4) 3.518 2_555
Br(3) H(7) 2.965 2_555
Br(3) H(13) 3.236 3_675
Br(3) H(19) 3.327 3_575
O(4) H(3) 2.853 3_575
O(4) H(19) 3.461 3_575
O(5) H(13) 3.488 1_455
O(5) H(14) 3.334 1_455
C(1) H(11) 3.566 2_555
C(1) H(12) 3.256 3_575
C(7) H(3) 3.276 3_575
C(8) H(11) 3.415 4_464
C(8) H(14) 3.561 4_464
C(10) H(10) 3.408 4_465
C(10) H(15) 3.390 4_465
C(10) H(16) 3.157 4_465
C(10) H(17) 3.573 4_565
C(10) H(18) 3.539 4_565
C(11) H(5) 3.405 4_565
C(11) H(18) 3.392 4_565
C(12) H(5) 3.467 4_565
C(12) H(16) 3.511 4_565
C(12) H(17) 3.180 1_655
C(13) H(3) 3.436 3_575
C(14) H(5) 3.345 4_565
C(14) H(17) 3.489 1_655
C(15) H(7) 3.411 4_564
C(15) H(8) 3.072 4_564
C(15) H(14) 3.377 4_464
C(16) H(4) 3.599 4_464
C(16) H(6) 3.136 4_464
C(16) H(7) 3.591 4_464
C(16) H(9) 3.273 4_464
C(16) H(10) 3.247 1_455
H(1) Br(2) 3.594 3_576
H(1) H(11) 3.258 2_555
H(1) H(15) 2.879 2_555
H(2) Br(3) 2.966 1_455
H(2) H(12) 3.105 3_575
H(2) H(13) 3.348 1_455
H(2) H(14) 3.544 1_455
H(3) O(4) 2.853 3_575
H(3) C(7) 3.276 3_575
H(3) C(13) 3.436 3_575
H(3) H(11) 3.166 2_555
H(3) H(12) 2.566 3_575
H(3) H(19) 3.157 3_575
H(4) Br(3) 3.518 2_545
H(4) C(16) 3.599 4_565
H(4) H(18) 3.350 4_565
H(4) H(19) 2.995 4_565
H(5) Br(2) 3.554 2_545
H(5) C(11) 3.405 4_464
H(5) C(12) 3.467 4_464
H(5) C(14) 3.345 4_464
H(5) H(9) 2.687 4_464
H(5) H(11) 2.777 4_464
H(5) H(14) 2.882 4_464
H(6) C(16) 3.136 4_565
H(6) H(10) 3.206 4_465
H(6) H(17) 2.969 4_565
H(6) H(18) 2.728 4_565
H(6) H(19) 3.200 4_565
H(7) Br(3) 2.965 2_545
H(7) C(15) 3.411 4_465
H(7) C(16) 3.591 4_565
H(7) H(10) 3.236 4_465
H(7) H(15) 3.415 4_465
H(7) H(16) 2.750 4_465
H(7) H(17) 3.352 4_565
H(7) H(18) 3.543 4_565
H(7) H(19) 3.297 4_565
H(8) C(15) 3.072 4_465
H(8) H(10) 3.213 4_465
H(8) H(14) 3.381 1_455
H(8) H(15) 2.647 4_465
H(8) H(16) 2.734 4_465
H(9) C(16) 3.273 4_565
H(9) H(5) 2.687 4_565
H(9) H(18) 2.460 4_565
H(9) H(19) 3.370 4_565
H(10) C(10) 3.408 4_564
H(10) C(16) 3.247 1_655
H(10) H(6) 3.206 4_564
H(10) H(7) 3.236 4_564
H(10) H(8) 3.213 4_564
H(10) H(16) 3.387 4_565
H(10) H(17) 2.326 1_655
H(10) H(18) 3.596 1_655
H(10) H(19) 3.578 1_655
H(11) C(1) 3.566 2_545
H(11) C(8) 3.415 4_565
H(11) H(1) 3.258 2_545
H(11) H(3) 3.166 2_545
H(11) H(5) 2.777 4_565
H(11) H(12) 3.145 4_565
H(11) H(16) 3.011 4_565
H(11) H(18) 3.147 4_565
H(11) H(19) 3.425 4_565
H(12) C(1) 3.256 3_575
H(12) H(2) 3.105 3_575
H(12) H(3) 2.566 3_575
H(12) H(11) 3.145 4_464
H(13) Br(3) 3.236 3_675
H(13) O(5) 3.488 1_655
H(13) H(2) 3.348 1_655
H(13) H(17) 3.311 1_655
H(14) O(5) 3.334 1_655
H(14) C(8) 3.561 4_565
H(14) C(15) 3.377 4_565
H(14) H(2) 3.544 1_655
H(14) H(5) 2.882 4_565
H(14) H(8) 3.381 1_655
H(14) H(15) 3.047 4_565
H(14) H(16) 3.108 4_565
H(14) H(17) 3.335 1_655
H(15) Br(2) 3.140 2_545
H(15) C(10) 3.390 4_564
H(15) H(1) 2.879 2_545
H(15) H(7) 3.415 4_564
H(15) H(8) 2.647 4_564
H(15) H(14) 3.047 4_464
H(16) C(10) 3.157 4_564
H(16) C(12) 3.511 4_464
H(16) H(7) 2.750 4_564
H(16) H(8) 2.734 4_564
H(16) H(10) 3.387 4_464
H(16) H(11) 3.011 4_464
H(16) H(14) 3.108 4_464
H(17) C(10) 3.573 4_464
H(17) C(12) 3.180 1_455
H(17) C(14) 3.489 1_455
H(17) H(6) 2.969 4_464
H(17) H(7) 3.352 4_464
H(17) H(10) 2.326 1_455
H(17) H(13) 3.311 1_455
H(17) H(14) 3.335 1_455
H(18) C(10) 3.539 4_464
H(18) C(11) 3.392 4_464
H(18) H(4) 3.350 4_464
H(18) H(6) 2.728 4_464
H(18) H(7) 3.543 4_464
H(18) H(9) 2.460 4_464
H(18) H(10) 3.596 1_455
H(18) H(11) 3.147 4_464
H(19) Br(3) 3.327 3_575
H(19) O(4) 3.461 3_575
H(19) H(3) 3.157 3_575
H(19) H(4) 2.995 4_464
H(19) H(6) 3.200 4_464
H(19) H(7) 3.297 4_464
H(19) H(9) 3.370 4_464
H(19) H(10) 3.578 1_455
H(19) H(11) 3.425 4_464

loop_
_geom_torsion_atom_site_label_1
_geom_torsion_atom_site_label_2
_geom_torsion_atom_site_label_3
_geom_torsion_atom_site_label_4
_geom_torsion
_geom_torsion_site_symmetry_1
_geom_torsion_site_symmetry_3
_geom_torsion_site_symmetry_4
Br(3) In(1) Br(2) In(1) -92.71(3) . . 3_676
Br(2) In(1) O(4) C(7) -72.6(6) . . .
O(4) In(1) Br(2) In(1) 177.73(13) . . 3_676
Br(2) In(1) C(11) C(13) 87.9(6) . . .
Br(2) In(1) C(11) C(14) -146.3(4) . . .
C(11) In(1) Br(2) In(1) 92.51(19) . . 3_676
Br(3) In(1) Br(2) In(1) 108.08(3) . 3_676 3_676
Br(2) In(1) O(4) C(7) -59.4(10) 3_676 . .
O(4) In(1) Br(2) In(1) -13.1(7) . 3_676 3_676
Br(2) In(1) C(11) C(13) 175.4(5) 3_676 . .
Br(2) In(1) C(11) C(14) -58.8(4) 3_676 . .
C(11) In(1) Br(2) In(1) -118.3(2) . 3_676 3_676
Br(3) In(1) O(4) C(7) 179.2(6) . . .
Br(3) In(1) C(11) C(13) -85.4(6) . . .
Br(3) In(1) C(11) C(14) 40.5(5) . . .
O(4) In(1) C(11) C(13) 5.0(6) . . .
O(4) In(1) C(11) C(14) 130.9(5) . . .
C(11) In(1) O(4) C(7) 46.3(6) . . .
In(1) O(4) C(7) O(5) 127.1(6) . . .
In(1) O(4) C(7) C(9) -50.6(9) . . .
C(1) O(5) C(7) O(4) -1.9(11) . . .
C(1) O(5) C(7) C(9) 176.1(6) . . .
O(4) C(7) C(9) C(10) 118.2(8) . . .
O(4) C(7) C(9) C(13) -5.7(10) . . .
O(4) C(7) C(9) C(16) -124.4(8) . . .
O(5) C(7) C(9) C(10) -59.7(8) . . .
O(5) C(7) C(9) C(13) 176.4(6) . . .
O(5) C(7) C(9) C(16) 57.7(9) . . .
C(13) C(8) C(15) C(12) 58.0(8) . . .
C(15) C(8) C(13) C(9) 177.8(6) . . .
C(15) C(8) C(13) C(11) -54.1(9) . . .
C(7) C(9) C(13) C(8) -165.4(6) . . .
C(7) C(9) C(13) C(11) 70.5(8) . . .
C(10) C(9) C(13) C(8) 72.9(7) . . .
C(10) C(9) C(13) C(11) -51.2(8) . . .
C(16) C(9) C(13) C(8) -49.2(8) . . .
C(16) C(9) C(13) C(11) -173.3(6) . . .
In(1) C(11) C(13) C(8) 176.7(5) . . .
In(1) C(11) C(13) C(9) -57.5(8) . . .
In(1) C(11) C(14) C(12) 179.0(5) . . .
C(13) C(11) C(14) C(12) -55.2(8) . . .
C(14) C(11) C(13) C(8) 52.6(9) . . .
C(14) C(11) C(13) C(9) 178.4(6) . . .
C(14) C(12) C(15) C(8) -56.7(10) . . .
C(15) C(12) C(14) C(11) 55.4(10) . . .
